data_4131724
loop_
_publ_author_name
'Dhanjee, Heemal H.'
'Kobayashi, Yutaka'
'Buergler, Jonas F.'
'McMahon, Travis C.'
'Haley, Matthew W.'
'Howell, Jennifer M.'
'Fujiwara, Koichi'
'Wood, John L.'

_publ_section_title
;
 Total Syntheses of (+)- and (-)-Tetrapetalones A and C.
;
_journal_issue 42
_journal_name_full 'Journal of the American Chemical Society'
_journal_page_first 14901
_journal_page_last 14904
_journal_paper_doi 10.1021/jacs.7b09358
_journal_volume 139
_journal_year 2017
_chemical_formula_sum 'C24 H29 N O6'
_chemical_formula_weight 427.48
_space_group_crystal_system orthorhombic
_space_group_IT_number 19
_space_group_name_Hall 'P 2ac 2ab'
_space_group_name_H-M_alt 'P 21 21 21'
_atom_sites_solution_hydrogens mixed
_audit_creation_method SHELXL-2014
_cell_angle_alpha 90
_cell_angle_beta 90
_cell_angle_gamma 90
_cell_formula_units_Z 4
_cell_length_a 11.2630(6)
_cell_length_b 11.6823(4)
_cell_length_c 20.3071(7)
_cell_measurement_reflns_used 9865
_cell_measurement_temperature 150(2)
_cell_measurement_theta_max 28.29
_cell_measurement_theta_min 2.70
_cell_volume 2671.96(19)
_computing_cell_refinement 'Bruker SAINT'
_computing_data_collection 'Bruker APEX2'
_computing_data_reduction 'Bruker SAINT'
_computing_molecular_graphics 'Bruker SHELXTL'
_computing_publication_material 'Bruker SHELXTL'
_computing_structure_refinement 'SHELXL-2014 (Sheldrick, 2014)'
_computing_structure_solution 'SHELXS-97 (Sheldrick 2008)'
_diffrn_ambient_temperature 150(2)
_diffrn_measured_fraction_theta_full 0.999
_diffrn_measured_fraction_theta_max 0.998
_diffrn_measurement_device_type 'Bruker APEX-II CCD'
_diffrn_measurement_method '\f and \w scans'
_diffrn_radiation_type MoK\a
_diffrn_radiation_wavelength 0.71073
_diffrn_reflns_av_R_equivalents 0.0358
_diffrn_reflns_av_unetI/netI 0.0349
_diffrn_reflns_Laue_measured_fraction_full 0.999
_diffrn_reflns_Laue_measured_fraction_max 0.998
_diffrn_reflns_limit_h_max 15
_diffrn_reflns_limit_h_min -12
_diffrn_reflns_limit_k_max 13
_diffrn_reflns_limit_k_min -15
_diffrn_reflns_limit_l_max 27
_diffrn_reflns_limit_l_min -25
_diffrn_reflns_number 26054
_diffrn_reflns_point_group_measured_fraction_full 0.999
_diffrn_reflns_point_group_measured_fraction_max 0.998
_diffrn_reflns_theta_full 25.242
_diffrn_reflns_theta_max 28.310
_diffrn_reflns_theta_min 2.512
_exptl_absorpt_coefficient_mu 0.076
_exptl_absorpt_correction_T_max 0.945
_exptl_absorpt_correction_T_min 0.929
_exptl_absorpt_correction_type multi-scan
_exptl_absorpt_process_details SADABS
_exptl_crystal_colour colourless
_exptl_crystal_density_diffrn 1.063
_exptl_crystal_description block
_exptl_crystal_F_000 912
_exptl_crystal_size_max 0.386
_exptl_crystal_size_mid 0.240
_exptl_crystal_size_min 0.176
_platon_squeeze_details ' '
_refine_diff_density_max 0.249
_refine_diff_density_min -0.227
_refine_diff_density_rms 0.062
_refine_ls_abs_structure_details
; 
 Flack x determined using 2216 quotients [(I+)-(I-)]/[(I+)+(I-)] 
 (Parsons, Flack and Wagner, Acta Cryst. B69 (2013) 249-259). 
;
_refine_ls_abs_structure_Flack -0.4(3)
_refine_ls_extinction_method none
_refine_ls_goodness_of_fit_ref 1.066
_refine_ls_hydrogen_treatment mixed
_refine_ls_matrix_type full
_refine_ls_number_parameters 293
_refine_ls_number_reflns 6624
_refine_ls_number_restraints 0
_refine_ls_restrained_S_all 1.066
_refine_ls_R_factor_all 0.0534
_refine_ls_R_factor_gt 0.0440
_refine_ls_shift/su_max 0.001
_refine_ls_shift/su_mean 0.000
_refine_ls_structure_factor_coef Fsqd
_refine_ls_weighting_details 'w=1/[\s^2^(Fo^2^)+(0.0742P)^2^+0.2157P] where P=(Fo^2^+2Fc^2^)/3'
_refine_ls_weighting_scheme calc
_refine_ls_wR_factor_gt 0.1190
_refine_ls_wR_factor_ref 0.1234
_reflns_Friedel_coverage 0.784
_reflns_Friedel_fraction_full 1.000
_reflns_Friedel_fraction_max 0.998
_reflns_number_gt 5678
_reflns_number_total 6624
_reflns_threshold_expression 'I > 2\s(I)'
_cod_data_source_file ja7b09358_si_002.cif
_cod_data_source_block JLW67
_cod_database_code 4131724
_shelx_space_group_comment
; 
The symmetry employed for this shelxl refinement is uniquely defined 
by the following loop, which should always be used as a source of 
symmetry information in preference to the above space-group names. 
They are only intended as comments. 
;
_shelx_estimated_absorpt_t_min 0.971
_shelx_estimated_absorpt_t_max 0.987
_shelxl_version_number 2014-3

loop_
_space_group_symop_operation_xyz
'x, y, z'
'-x+1/2, -y, z+1/2'
'-x, y+1/2, -z+1/2'
'x+1/2, -y+1/2, -z'

loop_
_atom_site_label
_atom_site_type_symbol
_atom_site_fract_x
_atom_site_fract_y
_atom_site_fract_z
_atom_site_U_iso_or_equiv
_atom_site_adp_type
_atom_site_occupancy
_atom_site_site_symmetry_order
_atom_site_calc_flag
_atom_site_refinement_flags_posn
_atom_site_refinement_flags_adp
O1 O 1.17498(15) 0.27178(14) 0.24056(8) 0.0312(4) Uani 1 1 d . .
H1A H 1.161(4) 0.339(4) 0.254(2) 0.077(13) Uiso 1 1 d . .
O2 O 0.85728(16) 0.41112(13) 0.10296(9) 0.0326(4) Uani 1 1 d . .
H2A H 0.877(3) 0.478(3) 0.1191(16) 0.048(9) Uiso 1 1 d . .
O3 O 0.87339(14) -0.04883(12) 0.18666(7) 0.0263(3) Uani 1 1 d . .
O4 O 1.07590(16) -0.23508(13) 0.15715(8) 0.0313(4) Uani 1 1 d . .
O5 O 0.94373(18) -0.37031(13) 0.13024(10) 0.0393(4) Uani 1 1 d . .
O6 O 1.00746(19) -0.20867(15) -0.01404(9) 0.0420(5) Uani 1 1 d . .
N1 N 0.97313(16) 0.01647(14) 0.09661(8) 0.0203(4) Uani 1 1 d . .
C6 C 1.0730(2) 0.14795(16) 0.16933(10) 0.0223(4) Uani 1 1 d . .
H6 H 1.1206 0.0862 0.1845 0.027 Uiso 1 1 calc R U
C4 C 0.91532(19) 0.21666(17) 0.09667(10) 0.0212(4) Uani 1 1 d . .
C2 C 1.0158(2) 0.34577(17) 0.17276(10) 0.0235(4) Uani 1 1 d . .
H2 H 1.0246 0.4204 0.1907 0.028 Uiso 1 1 calc R U
C3 C 0.9312(2) 0.32532(17) 0.12460(11) 0.0237(4) Uani 1 1 d . .
C5 C 0.98778(19) 0.13063(16) 0.12156(10) 0.0205(4) Uani 1 1 d . .
C1 C 1.0877(2) 0.25720(18) 0.19483(10) 0.0235(4) Uani 1 1 d . .
C10 C 0.91757(19) -0.06454(16) 0.13226(10) 0.0204(4) Uani 1 1 d . .
C9 C 0.9141(2) -0.17632(17) 0.09254(11) 0.0249(5) Uani 1 1 d . .
C7 C 1.0096(2) -0.01518(18) 0.02989(10) 0.0243(5) Uani 1 1 d . .
C8 C 0.9818(2) -0.14432(18) 0.02926(11) 0.0265(5) Uani 1 1 d . .
C14 C 0.7867(2) -0.2115(2) 0.07514(15) 0.0391(6) Uani 1 1 d . .
H14A H 0.7881 -0.2839 0.0508 0.059 Uiso 1 1 calc R U
H14B H 0.7502 -0.1520 0.0478 0.059 Uiso 1 1 calc R U
H14C H 0.7406 -0.2210 0.1157 0.059 Uiso 1 1 calc R U
C15 C 0.9780(2) -0.27304(17) 0.12887(11) 0.0263(5) Uani 1 1 d . .
C16 C 1.1488(3) -0.3193(2) 0.19245(14) 0.0414(6) Uani 1 1 d . .
H16A H 1.0964 -0.3723 0.2170 0.050 Uiso 1 1 calc R U
H16B H 1.2000 -0.2793 0.2247 0.050 Uiso 1 1 calc R U
C17 C 1.2251(3) -0.3868(3) 0.14575(17) 0.0555(8) Uani 1 1 d . .
H17A H 1.1745 -0.4285 0.1147 0.083 Uiso 1 1 calc R U
H17B H 1.2736 -0.4413 0.1707 0.083 Uiso 1 1 calc R U
H17C H 1.2771 -0.3345 0.1214 0.083 Uiso 1 1 calc R U
C11 C 0.9385(2) 0.04625(19) -0.02241(11) 0.0280(5) Uani 1 1 d . .
H11 H 0.9489 0.0179 -0.0659 0.034 Uiso 1 1 calc R U
C20 C 0.8153(3) 0.1874(2) -0.07950(12) 0.0369(6) Uani 1 1 d . .
H20A H 0.8422 0.2670 -0.0826 0.055 Uiso 1 1 calc R U
H20B H 0.7284 0.1854 -0.0787 0.055 Uiso 1 1 calc R U
H20C H 0.8442 0.1443 -0.1177 0.055 Uiso 1 1 calc R U
C12 C 0.8635(2) 0.13410(19) -0.01696(11) 0.0263(5) Uani 1 1 d . .
C23 C 0.5558(2) 0.0187(3) 0.01705(15) 0.0449(7) Uani 1 1 d . .
H23A H 0.5774 -0.0478 0.0412 0.054 Uiso 1 1 calc R U
H23B H 0.4946 0.0147 -0.0151 0.054 Uiso 1 1 calc R U
C18 C 1.1432(2) 0.0064(2) 0.01780(12) 0.0309(5) Uani 1 1 d . .
H18A H 1.1617 -0.0150 -0.0282 0.037 Uiso 1 1 calc R U
H18B H 1.1584 0.0895 0.0223 0.037 Uiso 1 1 calc R U
C19 C 1.2277(2) -0.0566(2) 0.06269(14) 0.0384(6) Uani 1 1 d . .
H19A H 1.2107 -0.0365 0.1086 0.058 Uiso 1 1 calc R U
H19B H 1.3095 -0.0350 0.0520 0.058 Uiso 1 1 calc R U
H19C H 1.2178 -0.1393 0.0566 0.058 Uiso 1 1 calc R U
C13 C 0.8200(2) 0.19402(18) 0.04531(11) 0.0250(5) Uani 1 1 d . .
H13 H 0.7924 0.2713 0.0307 0.030 Uiso 1 1 calc R U
C21 C 0.7087(2) 0.1353(2) 0.07697(11) 0.0278(5) Uani 1 1 d . .
H21 H 0.7336 0.0593 0.0948 0.033 Uiso 1 1 calc R U
C22 C 0.6106(2) 0.1160(2) 0.02802(13) 0.0347(5) Uani 1 1 d . .
H22 H 0.5860 0.1801 0.0027 0.042 Uiso 1 1 calc R U
C24 C 0.6601(3) 0.2067(3) 0.13377(15) 0.0469(7) Uani 1 1 d . .
H24A H 0.6382 0.2829 0.1176 0.070 Uiso 1 1 calc R U
H24B H 0.7210 0.2141 0.1680 0.070 Uiso 1 1 calc R U
H24C H 0.5899 0.1690 0.1522 0.070 Uiso 1 1 calc R U

loop_
_atom_site_aniso_label
_atom_site_aniso_U_11
_atom_site_aniso_U_22
_atom_site_aniso_U_33
_atom_site_aniso_U_23
_atom_site_aniso_U_13
_atom_site_aniso_U_12
O1 0.0353(9) 0.0250(8) 0.0331(9) -0.0112(7) -0.0116(7) 0.0037(7)
O2 0.0403(10) 0.0145(7) 0.0430(10) -0.0012(7) -0.0122(8) 0.0031(7)
O3 0.0392(9) 0.0183(7) 0.0213(7) 0.0026(6) 0.0033(6) 0.0017(6)
O4 0.0379(9) 0.0204(7) 0.0355(9) 0.0013(6) -0.0067(7) 0.0025(7)
O5 0.0550(12) 0.0139(7) 0.0489(11) -0.0017(7) 0.0036(9) -0.0024(7)
O6 0.0710(13) 0.0254(8) 0.0295(8) -0.0104(7) 0.0060(9) -0.0005(9)
N1 0.0281(9) 0.0139(8) 0.0190(8) -0.0015(6) -0.0020(7) -0.0017(7)
C6 0.0287(11) 0.0156(9) 0.0226(10) -0.0008(8) -0.0005(8) 0.0023(8)
C4 0.0259(10) 0.0166(9) 0.0211(9) 0.0006(8) -0.0013(8) -0.0029(8)
C2 0.0306(11) 0.0151(9) 0.0249(10) -0.0036(8) 0.0019(9) -0.0025(8)
C3 0.0280(11) 0.0153(9) 0.0278(11) 0.0010(8) 0.0020(9) -0.0002(8)
C5 0.0283(11) 0.0131(9) 0.0200(9) -0.0009(7) 0.0028(8) -0.0014(8)
C1 0.0270(11) 0.0221(10) 0.0214(10) -0.0041(8) 0.0008(8) -0.0013(8)
C10 0.0266(10) 0.0125(8) 0.0221(10) 0.0007(7) -0.0047(8) 0.0005(8)
C9 0.0343(12) 0.0143(9) 0.0261(11) -0.0032(8) -0.0028(9) -0.0020(8)
C7 0.0336(12) 0.0177(10) 0.0216(10) -0.0035(8) 0.0017(9) -0.0013(8)
C8 0.0358(12) 0.0198(10) 0.0239(10) -0.0029(8) -0.0030(9) 0.0010(9)
C14 0.0380(14) 0.0303(12) 0.0489(15) -0.0069(11) -0.0107(12) -0.0081(11)
C15 0.0374(12) 0.0144(9) 0.0271(11) -0.0026(8) 0.0047(10) 0.0014(9)
C16 0.0532(17) 0.0322(13) 0.0387(14) 0.0048(11) -0.0106(13) 0.0149(12)
C17 0.0530(18) 0.0495(17) 0.064(2) 0.0049(15) 0.0024(16) 0.0233(15)
C11 0.0416(13) 0.0234(10) 0.0190(10) 0.0003(8) -0.0004(9) -0.0061(9)
C20 0.0513(16) 0.0336(12) 0.0259(12) 0.0059(10) -0.0079(11) -0.0006(11)
C12 0.0340(12) 0.0212(10) 0.0238(10) 0.0012(8) -0.0062(9) -0.0084(9)
C23 0.0355(14) 0.0487(16) 0.0505(16) -0.0019(13) -0.0095(12) -0.0091(12)
C18 0.0364(13) 0.0267(11) 0.0296(11) -0.0001(9) 0.0103(10) -0.0014(10)
C19 0.0312(13) 0.0424(15) 0.0417(14) -0.0022(11) 0.0060(11) 0.0037(11)
C13 0.0303(11) 0.0182(9) 0.0264(11) 0.0030(8) -0.0071(9) -0.0016(9)
C21 0.0277(11) 0.0269(11) 0.0289(11) 0.0035(9) -0.0053(9) -0.0026(9)
C22 0.0322(13) 0.0370(13) 0.0349(12) 0.0051(10) -0.0061(10) -0.0029(10)
C24 0.0361(14) 0.0618(18) 0.0429(15) -0.0128(14) 0.0029(12) -0.0077(13)

loop_
_atom_type_symbol
_atom_type_description
_atom_type_scat_dispersion_real
_atom_type_scat_dispersion_imag
_atom_type_scat_source
C C 0.0033 0.0016 'International Tables Vol C Tables 4.2.6.8 and 6.1.1.4'
H H 0.0000 0.0000 'International Tables Vol C Tables 4.2.6.8 and 6.1.1.4'
N N 0.0061 0.0033 'International Tables Vol C Tables 4.2.6.8 and 6.1.1.4'
O O 0.0106 0.0060 'International Tables Vol C Tables 4.2.6.8 and 6.1.1.4'

loop_
_geom_angle_atom_site_label_1
_geom_angle_atom_site_label_2
_geom_angle_atom_site_label_3
_geom_angle
C1 O1 H1A 102(3)
C3 O2 H2A 112(2)
C15 O4 C16 117.02(19)
C10 N1 C5 121.11(17)
C10 N1 C7 116.79(16)
C5 N1 C7 121.95(16)
C5 C6 C1 118.75(19)
C5 C6 H6 120.6
C1 C6 H6 120.6
C5 C4 C3 115.64(19)
C5 C4 C13 122.58(18)
C3 C4 C13 121.70(19)
C3 C2 C1 120.02(18)
C3 C2 H2 120.0
C1 C2 H2 120.0
O2 C3 C2 121.07(19)
O2 C3 C4 116.96(19)
C2 C3 C4 121.96(19)
C6 C5 C4 123.92(18)
C6 C5 N1 117.66(18)
C4 C5 N1 118.41(18)
O1 C1 C6 117.1(2)
O1 C1 C2 123.20(18)
C6 C1 C2 119.7(2)
O3 C10 N1 124.64(18)
O3 C10 C9 126.20(18)
N1 C10 C9 109.11(18)
C15 C9 C14 110.70(19)
C15 C9 C10 111.29(18)
C14 C9 C10 111.9(2)
C15 C9 C8 110.43(19)
C14 C9 C8 109.6(2)
C10 C9 C8 102.67(16)
N1 C7 C11 112.48(18)
N1 C7 C8 101.43(17)
C11 C7 C8 110.59(18)
N1 C7 C18 112.26(18)
C11 C7 C18 109.05(18)
C8 C7 C18 110.89(18)
O6 C8 C9 125.6(2)
O6 C8 C7 125.0(2)
C9 C8 C7 109.35(17)
C9 C14 H14A 109.5
C9 C14 H14B 109.5
H14A C14 H14B 109.5
C9 C14 H14C 109.5
H14A C14 H14C 109.5
H14B C14 H14C 109.5
O5 C15 O4 125.2(2)
O5 C15 C9 124.0(2)
O4 C15 C9 110.78(17)
O4 C16 C17 111.3(2)
O4 C16 H16A 109.4
C17 C16 H16A 109.4
O4 C16 H16B 109.4
C17 C16 H16B 109.4
H16A C16 H16B 108.0
C16 C17 H17A 109.5
C16 C17 H17B 109.5
H17A C17 H17B 109.5
C16 C17 H17C 109.5
H17A C17 H17C 109.5
H17B C17 H17C 109.5
C12 C11 C7 130.0(2)
C12 C11 H11 115.0
C7 C11 H11 115.0
C12 C20 H20A 109.5
C12 C20 H20B 109.5
H20A C20 H20B 109.5
C12 C20 H20C 109.5
H20A C20 H20C 109.5
H20B C20 H20C 109.5
C11 C12 C20 118.3(2)
C11 C12 C13 128.7(2)
C20 C12 C13 113.04(19)
C22 C23 H23A 120.0
C22 C23 H23B 120.0
H23A C23 H23B 120.0
C19 C18 C7 115.99(19)
C19 C18 H18A 108.3
C7 C18 H18A 108.3
C19 C18 H18B 108.3
C7 C18 H18B 108.3
H18A C18 H18B 107.4
C18 C19 H19A 109.5
C18 C19 H19B 109.5
H19A C19 H19B 109.5
C18 C19 H19C 109.5
H19A C19 H19C 109.5
H19B C19 H19C 109.5
C4 C13 C12 114.96(19)
C4 C13 C21 111.08(17)
C12 C13 C21 113.32(18)
C4 C13 H13 105.5
C12 C13 H13 105.5
C21 C13 H13 105.5
C22 C21 C24 108.6(2)
C22 C21 C13 112.49(19)
C24 C21 C13 111.0(2)
C22 C21 H21 108.2
C24 C21 H21 108.2
C13 C21 H21 108.2
C23 C22 C21 126.0(2)
C23 C22 H22 117.0
C21 C22 H22 117.0
C21 C24 H24A 109.5
C21 C24 H24B 109.5
H24A C24 H24B 109.5
C21 C24 H24C 109.5
H24A C24 H24C 109.5
H24B C24 H24C 109.5

loop_
_geom_bond_atom_site_label_1
_geom_bond_atom_site_label_2
_geom_bond_distance
O1 C1 1.363(3)
O1 H1A 0.85(4)
O2 C3 1.375(3)
O2 H2A 0.87(3)
O3 C10 1.225(3)
O4 C15 1.320(3)
O4 C16 1.468(3)
O5 C15 1.200(3)
O6 C8 1.193(3)
N1 C10 1.346(3)
N1 C5 1.436(2)
N1 C7 1.463(3)
C6 C5 1.379(3)
C6 C1 1.387(3)
C6 H6 0.9500
C4 C5 1.390(3)
C4 C3 1.402(3)
C4 C13 1.520(3)
C2 C3 1.386(3)
C2 C1 1.388(3)
C2 H2 0.9500
C10 C9 1.535(3)
C9 C15 1.529(3)
C9 C14 1.534(3)
C9 C8 1.540(3)
C7 C11 1.511(3)
C7 C8 1.541(3)
C7 C18 1.546(3)
C14 H14A 0.9800
C14 H14B 0.9800
C14 H14C 0.9800
C16 C17 1.503(4)
C16 H16A 0.9900
C16 H16B 0.9900
C17 H17A 0.9800
C17 H17B 0.9800
C17 H17C 0.9800
C11 C12 1.334(3)
C11 H11 0.9500
C20 C12 1.515(3)
C20 H20A 0.9800
C20 H20B 0.9800
C20 H20C 0.9800
C12 C13 1.526(3)
C23 C22 1.312(4)
C23 H23A 0.9500
C23 H23B 0.9500
C18 C19 1.510(4)
C18 H18A 0.9900
C18 H18B 0.9900
C19 H19A 0.9800
C19 H19B 0.9800
C19 H19C 0.9800
C13 C21 1.568(3)
C13 H13 1.0000
C21 C22 1.503(3)
C21 C24 1.525(4)
C21 H21 1.0000
C22 H22 0.9500
C24 H24A 0.9800
C24 H24B 0.9800
C24 H24C 0.9800

loop_
_geom_hbond_atom_site_label_D
_geom_hbond_atom_site_label_H
_geom_hbond_atom_site_label_A
_geom_hbond_distance_DH
_geom_hbond_distance_HA
_geom_hbond_distance_DA
_geom_hbond_angle_DHA
_geom_hbond_site_symmetry_A
O1 H1A O3 0.85(4) 1.82(4) 2.622(2) 156(4) 3_755
O2 H2A O5 0.87(3) 1.94(3) 2.788(2) 163(3) 1_565

loop_
_platon_squeeze_void_nr
_platon_squeeze_void_average_x
_platon_squeeze_void_average_y
_platon_squeeze_void_average_z
_platon_squeeze_void_volume
_platon_squeeze_void_count_electrons
1 0.000 0.030 0.750 314.6 12.0
2 0.500 0.964 0.250 314.5 12.0
